data_1553932
loop_
_publ_author_name
'Filatov, A. S.'
'Knyazev, N. A.'
'Ryazantsev, M. N.'
'Suslonov, V. V.'
'Larina, A. G.'
'Molchanov, A. P.'
'Kostikov, R. R.'
'Boitsov, V. M.'
'Stepakov, A. V.'

_publ_section_title
;
 A highly diastereoselective one-pot three-component 1,3-dipolar
 cycloaddition of cyclopropenes with azomethine ylides generated from
 11H-indeno[1,2-b]-quinoxalin-11-ones
;
_journal_issue 4
_journal_name_full 'Organic Chemistry Frontiers'
_journal_page_first 595
_journal_paper_doi 10.1039/C7QO00888K
_journal_volume 5
_journal_year 2018
_chemical_formula_moiety 'C44 H31 N3 O'
_chemical_formula_sum 'C44 H31 N3 O'
_chemical_formula_weight 617.72
_space_group_crystal_system monoclinic
_space_group_IT_number 14
_space_group_name_Hall '-P 2ybc'
_space_group_name_H-M_alt 'P 1 21/c 1'
_atom_sites_solution_hydrogens geom
_atom_sites_solution_primary iterative
_audit_creation_date 2017-10-28
_audit_creation_method
;
Olex2 1.2
(compiled 2017.08.10 svn.r3458 for OlexSys, GUI svn.r5381)
;
_audit_update_record
;
2017-10-28 deposited with the CCDC.
2017-11-01 downloaded from the CCDC.
;
_cell_angle_alpha 90
_cell_angle_beta 94.694(3)
_cell_angle_gamma 90
_cell_formula_units_Z 4
_cell_length_a 9.9057(3)
_cell_length_b 18.2185(5)
_cell_length_c 17.9256(5)
_cell_measurement_reflns_used 5095
_cell_measurement_temperature 100(2)
_cell_measurement_theta_max 30.7500
_cell_measurement_theta_min 3.0330
_cell_volume 3224.13(16)
_computing_cell_refinement
;
CrysAlisPro, Agilent Technologies,
Version 1.171.36.32 (release 02-08-2013 CrysAlis171 .NET)
(compiled Aug  2 2013,16:46:58)
;
_computing_data_collection
;
CrysAlisPro, Agilent Technologies,
Version 1.171.36.32 (release 02-08-2013 CrysAlis171 .NET)
(compiled Aug  2 2013,16:46:58)
;
_computing_data_reduction
;
CrysAlisPro, Agilent Technologies,
Version 1.171.36.32 (release 02-08-2013 CrysAlis171 .NET)
(compiled Aug  2 2013,16:46:58)
;
_computing_molecular_graphics 'Olex2 (Dolomanov et al., 2009)'
_computing_publication_material 'Olex2 (Dolomanov et al., 2009)'
_computing_structure_refinement 'ShelXL (Sheldrick, 2015)'
_computing_structure_solution
;
Superflip (Palatinus & Chapuis, 2007;Palatinus & van der Lee, 2008;
Palatinus et al., 2012)
;
_diffrn_ambient_temperature 100(2)
_diffrn_detector_area_resol_mean 16.2096
_diffrn_measured_fraction_theta_full 0.993
_diffrn_measured_fraction_theta_max 0.986
_diffrn_measurement_details
;
#__ type_ start__ end____ width___ exp.time_
  1 omega   15.00   40.00   1.0000   15.0000
omega____ theta____ kappa____ phi______ frames
    -      -22.4241   57.0000  -30.0000 25

#__ type_ start__ end____ width___ exp.time_
  2 omega  -51.00    6.00   1.0000   15.0000
omega____ theta____ kappa____ phi______ frames
    -      -22.4241   77.0000   30.0000 57

#__ type_ start__ end____ width___ exp.time_
  3 omega  -71.00  -35.00   1.0000   15.0000
omega____ theta____ kappa____ phi______ frames
    -      -22.4241 -178.0000  -60.0000 36

#__ type_ start__ end____ width___ exp.time_
  4 omega  -31.00   -1.00   1.0000   15.0000
omega____ theta____ kappa____ phi______ frames
    -      -22.4241   57.0000  -30.0000 30

#__ type_ start__ end____ width___ exp.time_
  5 omega   -6.00   90.00   1.0000   15.0000
omega____ theta____ kappa____ phi______ frames
    -       23.3616   77.0000 -150.0000 96
;
_diffrn_measurement_device_type 'Xcalibur, Eos'
_diffrn_measurement_method '\w scans'
_diffrn_orient_matrix_UB_11 -0.0075337000
_diffrn_orient_matrix_UB_12 -0.0334810000
_diffrn_orient_matrix_UB_13 0.0194280000
_diffrn_orient_matrix_UB_21 -0.0143683000
_diffrn_orient_matrix_UB_22 0.0198505000
_diffrn_orient_matrix_UB_23 0.0324377000
_diffrn_orient_matrix_UB_31 -0.0699873000
_diffrn_orient_matrix_UB_32 -0.0004738000
_diffrn_orient_matrix_UB_33 -0.0121552000
_diffrn_radiation_monochromator graphite
_diffrn_radiation_type MoK\a
_diffrn_radiation_wavelength 0.71073
_diffrn_reflns_av_R_equivalents 0.0252
_diffrn_reflns_av_unetI/netI 0.0391
_diffrn_reflns_Laue_measured_fraction_full 0.993
_diffrn_reflns_Laue_measured_fraction_max 0.986
_diffrn_reflns_limit_h_max 12
_diffrn_reflns_limit_h_min -12
_diffrn_reflns_limit_k_max 13
_diffrn_reflns_limit_k_min -23
_diffrn_reflns_limit_l_max 23
_diffrn_reflns_limit_l_min -18
_diffrn_reflns_number 15480
_diffrn_reflns_point_group_measured_fraction_full 0.993
_diffrn_reflns_point_group_measured_fraction_max 0.986
_diffrn_reflns_theta_full 25.242
_diffrn_reflns_theta_max 27.498
_diffrn_reflns_theta_min 2.947
_diffrn_source 'Enhance (Mo) X-ray Source'
_exptl_absorpt_coefficient_mu 0.077
_exptl_absorpt_correction_T_max 1.00000
_exptl_absorpt_correction_T_min 0.97908
_exptl_absorpt_correction_type multi-scan
_exptl_absorpt_process_details
;
CrysAlisPro, Agilent Technologies,
Version 1.171.36.32 (release 02-08-2013 CrysAlis171 .NET)
(compiled Aug  2 2013,16:46:58)
Empirical absorption correction using spherical harmonics,
 implemented in SCALE3 ABSPACK scaling algorithm.
;
_exptl_crystal_colour 'clear colourless'
_exptl_crystal_colour_lustre clear
_exptl_crystal_colour_primary colourless
_exptl_crystal_density_diffrn 1.273
_exptl_crystal_description prism
_exptl_crystal_F_000 1296
_exptl_crystal_size_max 0.2
_exptl_crystal_size_mid 0.2
_exptl_crystal_size_min 0.15
_refine_diff_density_max 0.347
_refine_diff_density_min -0.234
_refine_diff_density_rms 0.043
_refine_ls_extinction_method none
_refine_ls_goodness_of_fit_ref 1.014
_refine_ls_hydrogen_treatment constr
_refine_ls_matrix_type full
_refine_ls_number_parameters 434
_refine_ls_number_reflns 7300
_refine_ls_number_restraints 0
_refine_ls_restrained_S_all 1.014
_refine_ls_R_factor_all 0.0596
_refine_ls_R_factor_gt 0.0442
_refine_ls_shift/su_max 0.000
_refine_ls_shift/su_mean 0.000
_refine_ls_structure_factor_coef Fsqd
_refine_ls_weighting_details 'w=1/[\s^2^(Fo^2^)+(0.0365P)^2^+1.5857P] where P=(Fo^2^+2Fc^2^)/3'
_refine_ls_weighting_scheme calc
_refine_ls_wR_factor_gt 0.0951
_refine_ls_wR_factor_ref 0.1036
_reflns_Friedel_coverage 0.000
_reflns_number_gt 5862
_reflns_number_total 7300
_reflns_threshold_expression 'I > 2\s(I)'
_cod_data_source_file c7qo00888k2.cif
_cod_data_source_block step-67
_cod_database_code 1553932
_shelx_shelxl_version_number 2014/7
_chemical_oxdiff_formula 'C44 H31 N3 O'
_shelx_space_group_comment
;
The symmetry employed for this shelxl refinement is uniquely defined
by the following loop, which should always be used as a source of
symmetry information in preference to the above space-group names.
They are only intended as comments.
;
_shelx_estimated_absorpt_t_max 0.989
_shelx_estimated_absorpt_t_min 0.985
_reflns_odcompleteness_completeness 98.22
_reflns_odcompleteness_iscentric 1
_reflns_odcompleteness_theta 28.51
_olex2_refinement_description
;
1. Fixed Uiso
 At 1.2 times of:
  All C(H) groups
 At 1.5 times of:
  All C(H,H,H) groups
2.a Ternary CH refined with riding coordinates:
 C6(H6)
2.b Aromatic/amide H refined with riding coordinates:
 C12(H12), C13(H13), C14(H14), C15(H15), C16(H16), C42(H42), C43(H43),
 C45(H45), C46(H46), C52(H52), C53(H53), C54(H54), C55(H55), C56(H56), C62(H62),
  C63(H63), C64(H64), C65(H65), C66(H66), C1'(H1'), C2'(H2'), C3'(H3'),
 C4'(H4'), C9'(H9'), C10'(H10'), C11'(H11'), C12'(H12')
2.c Idealised Me refined as rotating group:
 C47(H47A,H47B,H47C)
;
_olex2_submission_special_instructions 'No special instructions were received'

loop_
_space_group_symop_operation_xyz
'x, y, z'
'-x, y+1/2, -z+1/2'
'-x, -y, -z'
'x, -y-1/2, z-1/2'

loop_
_atom_site_label
_atom_site_type_symbol
_atom_site_fract_x
_atom_site_fract_y
_atom_site_fract_z
_atom_site_U_iso_or_equiv
_atom_site_adp_type
_atom_site_occupancy
_atom_site_site_symmetry_order
_atom_site_calc_flag
_atom_site_refinement_flags_posn
O1 O -0.04297(11) 0.40449(6) 0.00291(6) 0.0238(2) Uani 1 1 d .
N3 N 0.45586(11) 0.28054(6) 0.20897(6) 0.0154(2) Uani 1 1 d .
C1 C 0.53502(13) 0.33454(7) 0.32784(7) 0.0134(3) Uani 1 1 d .
C2 C 0.55177(13) 0.26894(7) 0.27525(7) 0.0145(3) Uani 1 1 d .
C4 C 0.37325(13) 0.33215(7) 0.22314(7) 0.0142(3) Uani 1 1 d .
C5 C 0.40613(13) 0.37356(7) 0.29576(7) 0.0140(3) Uani 1 1 d .
C6 C 0.54557(13) 0.40976(7) 0.29015(8) 0.0150(3) Uani 1 1 d .
H6 H 0.5767 0.4053 0.2387 0.018 Uiso 1 1 calc R
C11 C 0.58586(13) 0.32527(7) 0.40814(7) 0.0139(3) Uani 1 1 d .
C12 C 0.72173(14) 0.34176(8) 0.42895(8) 0.0167(3) Uani 1 1 d .
H12 H 0.7783 0.3585 0.3922 0.020 Uiso 1 1 calc R
C13 C 0.77462(15) 0.33392(8) 0.50237(8) 0.0200(3) Uani 1 1 d .
H13 H 0.8668 0.3459 0.5158 0.024 Uiso 1 1 calc R
C14 C 0.69334(15) 0.30864(8) 0.55652(8) 0.0227(3) Uani 1 1 d .
H14 H 0.7294 0.3039 0.6071 0.027 Uiso 1 1 calc R
C15 C 0.55965(16) 0.29040(8) 0.53649(8) 0.0227(3) Uani 1 1 d .
H15 H 0.5043 0.2722 0.5732 0.027 Uiso 1 1 calc R
C16 C 0.50588(14) 0.29865(8) 0.46265(8) 0.0180(3) Uani 1 1 d .
H16 H 0.4140 0.2860 0.4494 0.022 Uiso 1 1 calc R
C41 C 0.25919(13) 0.34994(7) 0.16798(7) 0.0147(3) Uani 1 1 d .
C42 C 0.20245(14) 0.42019(8) 0.16271(8) 0.0178(3) Uani 1 1 d .
H42 H 0.2327 0.4569 0.1978 0.021 Uiso 1 1 calc R
C43 C 0.10265(15) 0.43648(8) 0.10681(8) 0.0197(3) Uani 1 1 d .
H43 H 0.0661 0.4847 0.1028 0.024 Uiso 1 1 calc R
C44 C 0.05537(14) 0.38239(8) 0.05627(8) 0.0176(3) Uani 1 1 d .
C45 C 0.10939(14) 0.31190(8) 0.06117(8) 0.0181(3) Uani 1 1 d .
H45 H 0.0768 0.2748 0.0270 0.022 Uiso 1 1 calc R
C46 C 0.21159(14) 0.29653(8) 0.11667(8) 0.0168(3) Uani 1 1 d .
H46 H 0.2498 0.2487 0.1197 0.020 Uiso 1 1 calc R
C47 C -0.11445(17) 0.34916(9) -0.03999(10) 0.0314(4) Uani 1 1 d .
H47A H -0.1877 0.3717 -0.0722 0.047 Uiso 1 1 calc GR
H47B H -0.1527 0.3138 -0.0063 0.047 Uiso 1 1 calc GR
H47C H -0.0522 0.3238 -0.0711 0.047 Uiso 1 1 calc GR
C51 C 0.29149(13) 0.40055(8) 0.33763(8) 0.0156(3) Uani 1 1 d .
C52 C 0.20101(14) 0.34846(8) 0.36187(8) 0.0186(3) Uani 1 1 d .
H52 H 0.2186 0.2977 0.3557 0.022 Uiso 1 1 calc R
C53 C 0.08563(15) 0.37041(9) 0.39491(9) 0.0231(3) Uani 1 1 d .
H53 H 0.0251 0.3346 0.4114 0.028 Uiso 1 1 calc R
C54 C 0.05835(15) 0.44451(9) 0.40401(9) 0.0250(3) Uani 1 1 d .
H54 H -0.0207 0.4595 0.4266 0.030 Uiso 1 1 calc R
C55 C 0.14742(15) 0.49658(9) 0.37989(9) 0.0236(3) Uani 1 1 d .
H55 H 0.1292 0.5473 0.3861 0.028 Uiso 1 1 calc R
C56 C 0.26354(14) 0.47491(8) 0.34659(8) 0.0195(3) Uani 1 1 d .
H56 H 0.3237 0.5109 0.3300 0.023 Uiso 1 1 calc R
C61 C 0.60832(14) 0.47413(7) 0.33107(8) 0.0166(3) Uani 1 1 d .
C62 C 0.58582(15) 0.49549(8) 0.40387(9) 0.0211(3) Uani 1 1 d .
H62 H 0.5187 0.4712 0.4297 0.025 Uiso 1 1 calc R
C63 C 0.66106(16) 0.55208(8) 0.43888(9) 0.0262(3) Uani 1 1 d .
H63 H 0.6446 0.5661 0.4884 0.031 Uiso 1 1 calc R
C64 C 0.75937(18) 0.58804(9) 0.40246(10) 0.0311(4) Uani 1 1 d .
H64 H 0.8113 0.6262 0.4269 0.037 Uiso 1 1 calc R
C65 C 0.78159(18) 0.56793(9) 0.32988(10) 0.0329(4) Uani 1 1 d .
H65 H 0.8485 0.5927 0.3043 0.040 Uiso 1 1 calc R
C66 C 0.70666(16) 0.51198(8) 0.29463(9) 0.0241(3) Uani 1 1 d .
H66 H 0.7223 0.4990 0.2447 0.029 Uiso 1 1 calc R
N7' N 0.62027(12) 0.07806(6) 0.33480(7) 0.0180(3) Uani 1 1 d .
N14' N 0.39916(11) 0.18063(6) 0.33546(7) 0.0171(2) Uani 1 1 d .
C1' C 0.78839(14) 0.30299(8) 0.22896(8) 0.0185(3) Uani 1 1 d .
H1' H 0.7612 0.3514 0.2150 0.022 Uiso 1 1 calc R
C2' C 0.92010(15) 0.27952(8) 0.22159(9) 0.0222(3) Uani 1 1 d .
H2' H 0.9840 0.3127 0.2036 0.027 Uiso 1 1 calc R
C3' C 0.95968(15) 0.20823(9) 0.24017(9) 0.0251(3) Uani 1 1 d .
H3' H 1.0501 0.1933 0.2345 0.030 Uiso 1 1 calc R
C4' C 0.86884(15) 0.15853(8) 0.26694(9) 0.0220(3) Uani 1 1 d .
H4' H 0.8955 0.1095 0.2785 0.026 Uiso 1 1 calc R
C5' C 0.73746(14) 0.18249(8) 0.27634(8) 0.0162(3) Uani 1 1 d .
C6' C 0.62470(13) 0.14509(7) 0.30859(7) 0.0148(3) Uani 1 1 d .
C8' C 0.50008(14) 0.06015(8) 0.36433(8) 0.0178(3) Uani 1 1 d .
C9' C 0.48513(16) -0.01038(8) 0.39523(8) 0.0216(3) Uani 1 1 d .
H9' H 0.5574 -0.0447 0.3954 0.026 Uiso 1 1 calc R
C10' C 0.36686(16) -0.02965(8) 0.42495(8) 0.0236(3) Uani 1 1 d .
H10' H 0.3573 -0.0775 0.4449 0.028 Uiso 1 1 calc R
C11' C 0.25931(16) 0.02093(9) 0.42607(9) 0.0251(3) Uani 1 1 d .
H11' H 0.1784 0.0072 0.4475 0.030 Uiso 1 1 calc R
C12' C 0.27074(15) 0.08979(8) 0.39646(9) 0.0229(3) Uani 1 1 d .
H12' H 0.1976 0.1235 0.3972 0.028 Uiso 1 1 calc R
C13' C 0.39116(14) 0.11089(8) 0.36481(8) 0.0175(3) Uani 1 1 d .
C15' C 0.51488(13) 0.19576(7) 0.30950(7) 0.0144(3) Uani 1 1 d .
C16' C 0.69717(14) 0.25428(8) 0.25715(7) 0.0148(3) Uani 1 1 d .

loop_
_atom_site_aniso_label
_atom_site_aniso_U_11
_atom_site_aniso_U_22
_atom_site_aniso_U_33
_atom_site_aniso_U_23
_atom_site_aniso_U_13
_atom_site_aniso_U_12
O1 0.0258(6) 0.0216(5) 0.0219(5) 0.0006(4) -0.0102(4) 0.0024(4)
N3 0.0147(6) 0.0176(6) 0.0137(6) 0.0000(5) 0.0002(4) -0.0006(4)
C1 0.0122(6) 0.0145(7) 0.0136(6) -0.0002(5) 0.0019(5) -0.0001(5)
C2 0.0138(6) 0.0170(7) 0.0127(6) -0.0006(5) 0.0013(5) 0.0009(5)
C4 0.0146(6) 0.0144(6) 0.0137(6) 0.0009(5) 0.0022(5) -0.0028(5)
C5 0.0146(6) 0.0133(6) 0.0140(6) -0.0001(5) 0.0005(5) 0.0009(5)
C6 0.0146(6) 0.0167(7) 0.0138(6) 0.0000(5) 0.0022(5) -0.0005(5)
C11 0.0173(7) 0.0112(6) 0.0133(6) -0.0006(5) 0.0010(5) 0.0015(5)
C12 0.0173(7) 0.0176(7) 0.0154(7) -0.0003(5) 0.0030(5) 0.0009(5)
C13 0.0181(7) 0.0221(7) 0.0192(7) -0.0018(6) -0.0016(6) 0.0021(6)
C14 0.0281(8) 0.0277(8) 0.0118(7) 0.0013(6) -0.0013(6) 0.0045(6)
C15 0.0269(8) 0.0259(8) 0.0160(7) 0.0036(6) 0.0068(6) 0.0018(6)
C16 0.0170(7) 0.0189(7) 0.0185(7) 0.0006(6) 0.0031(5) 0.0009(5)
C41 0.0142(6) 0.0170(7) 0.0130(6) 0.0019(5) 0.0013(5) -0.0013(5)
C42 0.0203(7) 0.0158(7) 0.0169(7) -0.0007(5) -0.0005(5) -0.0021(5)
C43 0.0223(7) 0.0139(7) 0.0222(7) 0.0013(6) -0.0018(6) 0.0016(6)
C44 0.0166(7) 0.0206(7) 0.0153(7) 0.0033(5) -0.0008(5) -0.0001(6)
C45 0.0197(7) 0.0185(7) 0.0156(7) -0.0025(5) -0.0014(5) -0.0024(6)
C46 0.0169(7) 0.0163(7) 0.0171(7) 0.0005(5) 0.0019(5) 0.0014(5)
C47 0.0304(9) 0.0303(9) 0.0305(9) -0.0045(7) -0.0162(7) 0.0022(7)
C51 0.0140(6) 0.0191(7) 0.0134(6) -0.0017(5) -0.0008(5) 0.0021(5)
C52 0.0166(7) 0.0196(7) 0.0195(7) -0.0007(6) 0.0007(5) 0.0019(5)
C53 0.0169(7) 0.0286(8) 0.0239(8) 0.0015(6) 0.0026(6) -0.0003(6)
C54 0.0181(7) 0.0345(9) 0.0227(8) -0.0045(7) 0.0036(6) 0.0070(6)
C55 0.0233(8) 0.0225(8) 0.0246(8) -0.0064(6) -0.0011(6) 0.0074(6)
C56 0.0190(7) 0.0190(7) 0.0201(7) -0.0021(6) -0.0011(6) 0.0015(6)
C61 0.0170(7) 0.0132(7) 0.0188(7) 0.0023(5) -0.0032(5) 0.0003(5)
C62 0.0211(7) 0.0186(7) 0.0234(8) -0.0018(6) 0.0006(6) 0.0007(6)
C63 0.0314(9) 0.0204(8) 0.0256(8) -0.0048(6) -0.0052(7) 0.0050(6)
C64 0.0363(9) 0.0166(8) 0.0377(10) 0.0014(7) -0.0126(7) -0.0074(7)
C65 0.0366(9) 0.0262(9) 0.0350(10) 0.0102(7) -0.0036(7) -0.0143(7)
C66 0.0265(8) 0.0231(8) 0.0221(8) 0.0065(6) -0.0024(6) -0.0046(6)
N7' 0.0188(6) 0.0170(6) 0.0180(6) -0.0007(5) 0.0004(5) 0.0000(5)
N14' 0.0158(6) 0.0180(6) 0.0177(6) -0.0029(5) 0.0019(5) -0.0013(5)
C1' 0.0194(7) 0.0192(7) 0.0171(7) -0.0010(6) 0.0037(5) 0.0006(6)
C2' 0.0203(7) 0.0245(8) 0.0229(8) -0.0040(6) 0.0084(6) -0.0044(6)
C3' 0.0159(7) 0.0290(8) 0.0314(9) -0.0041(7) 0.0071(6) 0.0037(6)
C4' 0.0199(7) 0.0211(7) 0.0255(8) -0.0009(6) 0.0044(6) 0.0042(6)
C5' 0.0163(7) 0.0196(7) 0.0128(6) -0.0027(5) 0.0010(5) -0.0005(5)
C6' 0.0156(6) 0.0170(7) 0.0118(6) -0.0026(5) 0.0003(5) 0.0004(5)
C8' 0.0197(7) 0.0192(7) 0.0143(7) -0.0037(5) 0.0001(5) -0.0018(6)
C9' 0.0274(8) 0.0198(7) 0.0173(7) -0.0010(6) -0.0008(6) -0.0002(6)
C10' 0.0332(9) 0.0204(8) 0.0171(7) 0.0008(6) 0.0015(6) -0.0074(6)
C11' 0.0252(8) 0.0278(8) 0.0233(8) -0.0020(6) 0.0073(6) -0.0085(6)
C12' 0.0210(7) 0.0246(8) 0.0241(8) -0.0045(6) 0.0068(6) -0.0024(6)
C13' 0.0185(7) 0.0182(7) 0.0160(7) -0.0030(5) 0.0022(5) -0.0029(6)
C15' 0.0157(6) 0.0153(7) 0.0119(6) -0.0026(5) -0.0008(5) 0.0003(5)
C16' 0.0154(6) 0.0183(7) 0.0107(6) -0.0032(5) 0.0008(5) 0.0012(5)

loop_
_atom_type_symbol
_atom_type_description
_atom_type_scat_dispersion_real
_atom_type_scat_dispersion_imag
_atom_type_scat_source
C C 0.0033 0.0016 'International Tables Vol C Tables 4.2.6.8 and 6.1.1.4'
H H 0.0000 0.0000 'International Tables Vol C Tables 4.2.6.8 and 6.1.1.4'
N N 0.0061 0.0033 'International Tables Vol C Tables 4.2.6.8 and 6.1.1.4'
O O 0.0106 0.0060 'International Tables Vol C Tables 4.2.6.8 and 6.1.1.4'

loop_
_geom_angle_atom_site_label_1
_geom_angle_atom_site_label_2
_geom_angle_atom_site_label_3
_geom_angle
C44 O1 C47 117.65(12)
C4 N3 C2 108.92(11)
C5 C1 C2 104.99(11)
C5 C1 C6 60.34(9)
C6 C1 C2 114.13(11)
C11 C1 C2 117.21(11)
C11 C1 C5 128.21(11)
C11 C1 C6 119.66(11)
N3 C2 C1 106.71(10)
N3 C2 C15' 106.86(11)
N3 C2 C16' 114.26(11)
C15' C2 C1 113.01(11)
C15' C2 C16' 101.19(11)
C16' C2 C1 114.65(11)
N3 C4 C5 115.98(12)
N3 C4 C41 119.55(12)
C41 C4 C5 124.39(12)
C1 C5 C6 59.95(8)
C4 C5 C1 101.84(10)
C4 C5 C6 106.71(11)
C51 C5 C1 127.47(12)
C51 C5 C4 118.42(11)
C51 C5 C6 127.86(12)
C1 C6 C5 59.71(8)
C61 C6 C1 121.73(11)
C61 C6 C5 130.08(12)
C12 C11 C1 118.24(12)
C16 C11 C1 123.23(12)
C16 C11 C12 118.49(13)
C13 C12 C11 120.83(13)
C12 C13 C14 120.18(14)
C15 C14 C13 119.68(14)
C14 C15 C16 120.25(14)
C15 C16 C11 120.53(14)
C42 C41 C4 121.88(12)
C46 C41 C4 119.20(12)
C46 C41 C42 118.81(13)
C43 C42 C41 120.38(13)
C42 C43 C44 120.15(13)
O1 C44 C43 115.37(13)
O1 C44 C45 124.31(13)
C45 C44 C43 120.31(13)
C46 C45 C44 119.04(13)
C45 C46 C41 121.28(13)
C52 C51 C5 117.73(12)
C56 C51 C5 122.92(13)
C56 C51 C52 119.01(13)
C53 C52 C51 120.53(14)
C52 C53 C54 120.32(14)
C55 C54 C53 119.53(14)
C54 C55 C56 120.46(14)
C51 C56 C55 120.16(14)
C62 C61 C6 125.91(13)
C62 C61 C66 117.99(13)
C66 C61 C6 115.86(13)
C63 C62 C61 120.49(14)
C64 C63 C62 120.70(15)
C63 C64 C65 119.37(15)
C66 C65 C64 120.20(15)
C65 C66 C61 121.23(15)
C6' N7' C8' 114.38(12)
C15' N14' C13' 114.27(12)
C2' C1' C16' 118.76(13)
C3' C2' C1' 120.91(14)
C2' C3' C4' 120.93(14)
C3' C4' C5' 118.32(14)
C4' C5' C6' 130.53(13)
C4' C5' C16' 120.77(13)
C16' C5' C6' 108.63(12)
N7' C6' C5' 128.54(12)
N7' C6' C15' 123.40(13)
C15' C6' C5' 108.03(12)
N7' C8' C9' 119.13(13)
N7' C8' C13' 121.82(13)
C9' C8' C13' 119.05(13)
C10' C9' C8' 120.37(14)
C9' C10' C11' 120.57(14)
C12' C11' C10' 120.41(14)
C11' C12' C13' 120.20(14)
N14' C13' C8' 121.96(13)
N14' C13' C12' 118.65(13)
C12' C13' C8' 119.39(13)
N14' C15' C2 125.19(12)
N14' C15' C6' 124.14(13)
C6' C15' C2 110.66(11)
C1' C16' C2 128.19(12)
C1' C16' C5' 120.27(13)
C5' C16' C2 111.46(12)

loop_
_geom_bond_atom_site_label_1
_geom_bond_atom_site_label_2
_geom_bond_distance
O1 C44 1.3688(16)
O1 C47 1.4212(18)
N3 C2 1.4746(17)
N3 C4 1.2854(17)
C1 C2 1.5395(18)
C1 C5 1.5317(18)
C1 C6 1.5354(18)
C1 C11 1.4952(18)
C2 C15' 1.5247(19)
C2 C16' 1.5257(18)
C4 C5 1.5167(18)
C4 C41 1.4753(18)
C5 C6 1.5413(18)
C5 C51 1.4946(18)
C6 C61 1.4915(19)
C11 C12 1.3995(19)
C11 C16 1.3944(19)
C12 C13 1.383(2)
C13 C14 1.389(2)
C14 C15 1.384(2)
C15 C16 1.394(2)
C41 C42 1.3979(19)
C41 C46 1.3943(19)
C42 C43 1.381(2)
C43 C44 1.394(2)
C44 C45 1.391(2)
C45 C46 1.3885(19)
C51 C52 1.399(2)
C51 C56 1.3947(19)
C52 C53 1.389(2)
C53 C54 1.389(2)
C54 C55 1.388(2)
C55 C56 1.396(2)
C61 C62 1.397(2)
C61 C66 1.398(2)
C62 C63 1.391(2)
C63 C64 1.381(2)
C64 C65 1.386(3)
C65 C66 1.383(2)
N7' C6' 1.3105(18)
N7' C8' 1.3810(18)
N14' C13' 1.3799(18)
N14' C15' 1.3015(17)
C1' C2' 1.389(2)
C1' C16' 1.3907(19)
C2' C3' 1.389(2)
C3' C4' 1.389(2)
C4' C5' 1.3960(19)
C5' C6' 1.4669(19)
C5' C16' 1.4020(19)
C6' C15' 1.4278(18)
C8' C9' 1.412(2)
C8' C13' 1.421(2)
C9' C10' 1.372(2)
C10' C11' 1.410(2)
C11' C12' 1.371(2)
C12' C13' 1.415(2)
